data_7707909
loop_
_publ_author_name
'Weller, Ruth'
'Ruppach, Lutz'
'Shlyaykher, Alena'
'Tambornino, Frank'
'Werncke, C. Gunnar'

_publ_section_title
;
 Homoleptic quasilinear metal(i/ii) silylamides of Cr-Co with phenyl and
 allyl functions - impact of the oxidation state on secondary ligand
 interactions.
;
_journal_issue 31
_journal_name_full 'Dalton transactions (Cambridge, England : 2003)'
_journal_page_first 10947
_journal_page_last 10963
_journal_paper_doi 10.1039/d1dt01543e
_journal_volume 50
_journal_year 2021
_chemical_formula_moiety 'C34 H56 Fe N2 Si2'
_chemical_formula_sum 'C34 H56 Fe N2 Si2'
_chemical_formula_weight 604.83
_space_group_crystal_system monoclinic
_space_group_IT_number 14
_space_group_name_Hall '-P 2yn'
_space_group_name_H-M_alt 'P 1 21/n 1'
_atom_sites_solution_hydrogens mixed
_atom_sites_solution_primary dual
_audit_creation_date 2021-06-07
_audit_creation_method
;
Olex2 1.3
(compiled 2020.11.12 svn.r5f609507 for OlexSys, GUI svn.r6272)
;
_audit_update_record
;
2021-06-12 deposited with the CCDC.	2021-07-07 downloaded from the CCDC.
;
_cell_angle_alpha 90
_cell_angle_beta 97.370(2)
_cell_angle_gamma 90
_cell_formula_units_Z 4
_cell_length_a 15.7788(7)
_cell_length_b 13.0161(6)
_cell_length_c 17.0238(8)
_cell_measurement_reflns_used 9772
_cell_measurement_temperature 100
_cell_measurement_theta_max 29.51
_cell_measurement_theta_min 2.45
_cell_volume 3467.4(3)
_computing_cell_refinement 'SAINT V8.38A (?, 2016)'
_computing_data_collection 'SAINT V8.38A (?, 2016)'
_computing_data_reduction 'SAINT V8.38A (?, 2016)'
_computing_molecular_graphics 'Olex2 1.3 (Dolomanov et al., 2009)'
_computing_publication_material 'Olex2 1.3 (Dolomanov et al., 2009)'
_computing_structure_refinement 'XL  (Sheldrick, 2008)'
_computing_structure_solution 'SHELXT 2014/5 (Sheldrick, 2014)'
_diffrn_ambient_temperature 99.99
_diffrn_detector 'Bruker APEX2 area detector'
_diffrn_detector_area_resol_mean 7.9
_diffrn_detector_type 'CCD area detector'
_diffrn_measured_fraction_theta_full 0.999
_diffrn_measured_fraction_theta_max 0.998
_diffrn_measurement_device 'three-circle diffractometer'
_diffrn_measurement_device_type 'Bruker SMART APEX2 area detector'
_diffrn_measurement_method '\w and \f scans'
_diffrn_radiation_monochromator 'mirror optics'
_diffrn_radiation_probe x-ray
_diffrn_radiation_type MoK\a
_diffrn_radiation_wavelength 0.71073
_diffrn_reflns_av_R_equivalents 0.0314
_diffrn_reflns_av_unetI/netI 0.0264
_diffrn_reflns_Laue_measured_fraction_full 0.999
_diffrn_reflns_Laue_measured_fraction_max 0.998
_diffrn_reflns_limit_h_max 21
_diffrn_reflns_limit_h_min -21
_diffrn_reflns_limit_k_max 17
_diffrn_reflns_limit_k_min -18
_diffrn_reflns_limit_l_max 23
_diffrn_reflns_limit_l_min -23
_diffrn_reflns_number 45644
_diffrn_reflns_point_group_measured_fraction_full 0.999
_diffrn_reflns_point_group_measured_fraction_max 0.998
_diffrn_reflns_theta_full 25.242
_diffrn_reflns_theta_max 29.552
_diffrn_reflns_theta_min 2.413
_diffrn_source 'microfocus sealed X-ray tube'
_diffrn_source_type 'Incoatec I\ms'
_exptl_absorpt_coefficient_mu 0.528
_exptl_absorpt_correction_T_max 0.7459
_exptl_absorpt_correction_T_min 0.7026
_exptl_absorpt_correction_type multi-scan
_exptl_absorpt_process_details
'SADABS-2016/2 (Bruker,2016/2) was used for absorption correction. wR2(int) was 0.0923 before and 0.0468 after correction. The Ratio of minimum to maximum transmission is 0.9419. The \l/2 correction factor is Not present.'
_exptl_crystal_colour 'clear greenish yellow'
_exptl_crystal_colour_lustre clear
_exptl_crystal_colour_modifier greenish
_exptl_crystal_colour_primary yellow
_exptl_crystal_density_diffrn 1.159
_exptl_crystal_description block
_exptl_crystal_F_000 1312
_exptl_crystal_size_max 0.34
_exptl_crystal_size_mid 0.339
_exptl_crystal_size_min 0.24
_refine_diff_density_max 0.408
_refine_diff_density_min -0.292
_refine_diff_density_rms 0.051
_refine_ls_extinction_method none
_refine_ls_goodness_of_fit_ref 1.020
_refine_ls_hydrogen_treatment mixed
_refine_ls_matrix_type full
_refine_ls_number_parameters 388
_refine_ls_number_reflns 9681
_refine_ls_number_restraints 0
_refine_ls_restrained_S_all 1.020
_refine_ls_R_factor_all 0.0399
_refine_ls_R_factor_gt 0.0305
_refine_ls_shift/su_max 0.001
_refine_ls_shift/su_mean 0.000
_refine_ls_structure_factor_coef Fsqd
_refine_ls_weighting_details 'w=1/[\s^2^(Fo^2^)+(0.0347P)^2^+1.5368P] where P=(Fo^2^+2Fc^2^)/3'
_refine_ls_weighting_scheme calc
_refine_ls_wR_factor_gt 0.0733
_refine_ls_wR_factor_ref 0.0776
_reflns_Friedel_coverage 0.000
_reflns_number_gt 8293
_reflns_number_total 9681
_reflns_threshold_expression 'I > 2\s(I)'
_cod_data_source_file d1dt01543e2.cif
_cod_data_source_block fel4
_cod_depositor_comments 'Adding full bibliography for 7707896--7707917.cif.'
_cod_database_code 7707909
_shelx_shelxl_version_number 2016/6
_shelx_space_group_comment
;
The symmetry employed for this shelxl refinement is uniquely defined
by the following loop, which should always be used as a source of
symmetry information in preference to the above space-group names.
They are only intended as comments.
;
_shelx_estimated_absorpt_t_max 0.884
_shelx_estimated_absorpt_t_min 0.841
_olex2_refinement_description
;
1. Fixed Uiso
 At 1.2 times of:
  All C(H) groups, All C(H,H) groups
 At 1.5 times of:
  All C(H,H,H) groups
2. Others
 Fixed Sof: H00M(0.5) H00Q(0.5) H00R(0.5) H00W(0.5) H00X(0.5) H00Y(0.5)
 H00T(0.5) H00U(0.5) H00V(0.5) HH(0.5) HI(0.5) HJ(0.5)
3.a Ternary CH refined with riding coordinates:
 C00D(H00D), C00G(H00G), C00J(H00J), C00S(H00S)
3.b Secondary CH2 refined with riding coordinates:
 C1(H1A,H1B), C4(H4A,H4B)
3.c Aromatic/amide H refined with riding coordinates:
 C00C(H00C), C2(H2), C00H(H00H), C00K(H00K), C5(H5), C00N(H00N), C00O(H00O),
 C00P(H00P)
3.d X=CH2 refined with riding coordinates:
 C3(H3A,H3B), C6(H6A,H6B)
3.e Idealised Me refined as rotating group:
 C00Q(H00A,H00B,H00E), C00R(H00F,H00I,H00L), C00U(H00M,H00Q,H00R), C00V(H00W,
 H00X,H00Y), C00W(H00Z,H,HA), C00X(H00,HB,HC), C00Y(H1,HD,HE), C00Z(H3,HF,HG),
 C010(H01A,H01B,H01C), C011(H01D,H01E,H01F), C012(H01G,H01H,H01I), C013(H01J,
 H01K,H01L)
;
_olex2_submission_special_instructions 'No special instructions were received'

loop_
_space_group_symop_operation_xyz
'x, y, z'
'-x+1/2, y+1/2, -z+1/2'
'-x, -y, -z'
'x-1/2, -y-1/2, z-1/2'

loop_
_atom_site_label
_atom_site_type_symbol
_atom_site_fract_x
_atom_site_fract_y
_atom_site_fract_z
_atom_site_U_iso_or_equiv
_atom_site_adp_type
_atom_site_occupancy
_atom_site_site_symmetry_order
_atom_site_calc_flag
_atom_site_refinement_flags_posn
_atom_site_refinement_flags_adp
_atom_site_refinement_flags_occupancy
_atom_site_disorder_assembly
_atom_site_disorder_group
Fe1 Fe 0.23562(2) 0.27344(2) 0.51555(2) 0.01312(5) Uani 1 1 d . . . . .
Si1 Si 0.38370(2) 0.14212(3) 0.59884(2) 0.01616(7) Uani 1 1 d . . . . .
Si2 Si 0.18157(2) 0.27576(2) 0.33413(2) 0.01564(7) Uani 1 1 d . . . . .
N2 N 0.23662(6) 0.33992(7) 0.41272(5) 0.01157(18) Uani 1 1 d . . . . .
N1 N 0.27483(6) 0.15253(7) 0.57796(5) 0.01183(18) Uani 1 1 d . . . . .
C8 C 0.27341(7) 0.43833(8) 0.40452(6) 0.0113(2) Uani 1 1 d . . . . .
C7 C 0.21715(7) 0.08930(8) 0.61411(6) 0.0116(2) Uani 1 1 d . . . . .
C008 C 0.35904(7) 0.44866(9) 0.38798(6) 0.0130(2) Uani 1 1 d . . . . .
C009 C 0.18143(7) -0.00019(9) 0.57561(7) 0.0144(2) Uani 1 1 d . . . . .
C00A C 0.22570(7) 0.52844(9) 0.41518(6) 0.0134(2) Uani 1 1 d . . . . .
C00B C 0.19227(7) 0.11701(9) 0.68839(7) 0.0137(2) Uani 1 1 d . . . . .
C00C C 0.39550(8) 0.54617(10) 0.38778(7) 0.0176(2) Uani 1 1 d . . . . .
H00C H 0.452851 0.552953 0.377044 0.021 Uiso 1 1 calc R U . . .
C00D C 0.23091(8) 0.20858(9) 0.73493(7) 0.0179(2) Uani 1 1 d . . . . .
H00D H 0.276818 0.236986 0.705781 0.021 Uiso 1 1 calc R U . . .
C2 C 0.38102(8) 0.35573(9) 0.58503(7) 0.0164(2) Uani 1 1 d . . . . .
H2 H 0.404663 0.372600 0.538086 0.020 Uiso 1 1 calc R U . . .
C3 C 0.31145(8) 0.40814(9) 0.59950(7) 0.0167(2) Uani 1 1 d . . . . .
H3A H 0.285664 0.393828 0.645758 0.020 Uiso 1 1 calc R U . . .
H3B H 0.287985 0.459560 0.563500 0.020 Uiso 1 1 calc R U . . .
C00G C 0.13162(7) 0.52467(9) 0.42695(7) 0.0160(2) Uani 1 1 d . . . . .
H00G H 0.112169 0.451698 0.420353 0.019 Uiso 1 1 calc R U . . .
C00H C 0.12063(8) -0.05649(9) 0.61021(7) 0.0194(2) Uani 1 1 d . . . . .
H00H H 0.096072 -0.115844 0.583941 0.023 Uiso 1 1 calc R U . . .
C1 C 0.42433(8) 0.27367(10) 0.63592(8) 0.0207(3) Uani 1 1 d . . . . .
H1A H 0.412942 0.283469 0.691276 0.025 Uiso 1 1 calc R U . . .
H1B H 0.486844 0.277776 0.634960 0.025 Uiso 1 1 calc R U . . .
C00J C 0.41036(7) 0.35618(9) 0.36705(7) 0.0158(2) Uani 1 1 d . . . . .
H00J H 0.382515 0.293325 0.385778 0.019 Uiso 1 1 calc R U . . .
C00K C 0.13158(8) 0.05801(10) 0.72072(7) 0.0194(2) Uani 1 1 d . . . . .
H00K H 0.114860 0.077136 0.770342 0.023 Uiso 1 1 calc R U . . .
C5 C 0.08668(8) 0.20063(10) 0.45030(8) 0.0225(3) Uani 1 1 d . . . . .
H5 H 0.097345 0.129149 0.457108 0.027 Uiso 1 1 calc R U . . .
C6 C 0.08398(8) 0.25692(11) 0.51607(8) 0.0220(3) Uani 1 1 d . . . . .
H6A H 0.073487 0.328713 0.512032 0.026 Uiso 1 1 calc R U . . .
H6B H 0.092562 0.224928 0.566627 0.026 Uiso 1 1 calc R U . . .
C00N C 0.26531(8) 0.62436(9) 0.41501(7) 0.0171(2) Uani 1 1 d . . . . .
H00N H 0.233560 0.684514 0.423372 0.021 Uiso 1 1 calc R U . . .
C00O C 0.35007(8) 0.63324(9) 0.40285(7) 0.0191(2) Uani 1 1 d . . . . .
H00O H 0.376848 0.698727 0.404845 0.023 Uiso 1 1 calc R U . . .
C00P C 0.09529(8) -0.02765(10) 0.68207(8) 0.0221(3) Uani 1 1 d . . . . .
H00P H 0.053387 -0.066435 0.704495 0.027 Uiso 1 1 calc R U . . .
C00Q C 0.50384(8) 0.35664(11) 0.40555(7) 0.0219(3) Uani 1 1 d . . . . .
H00A H 0.534205 0.413849 0.384225 0.033 Uiso 1 1 calc R U . . .
H00B H 0.531102 0.291674 0.394001 0.033 Uiso 1 1 calc R U . . .
H00E H 0.505896 0.364691 0.463001 0.033 Uiso 1 1 calc R U . . .
C00R C 0.11753(8) 0.55941(11) 0.51009(8) 0.0228(3) Uani 1 1 d . . . . .
H00F H 0.149397 0.514313 0.549468 0.034 Uiso 1 1 calc R U . . .
H00I H 0.056484 0.555947 0.515410 0.034 Uiso 1 1 calc R U . . .
H00L H 0.137674 0.630239 0.518668 0.034 Uiso 1 1 calc R U . . .
C00S C 0.21064(9) -0.03697(9) 0.49880(7) 0.0196(2) Uani 1 1 d . . . . .
H00S H 0.231408 0.024407 0.471544 0.024 Uiso 1 1 calc R U . . .
C4 C 0.07442(9) 0.24047(11) 0.36784(8) 0.0246(3) Uani 1 1 d . . . . .
H4A H 0.037165 0.301907 0.364932 0.030 Uiso 1 1 calc R U . . .
H4B H 0.045796 0.187559 0.331984 0.030 Uiso 1 1 calc R U . . .
C00U C 0.42024(9) 0.04599(11) 0.67745(10) 0.0273(3) Uani 1 1 d . . . . .
H00M H 0.439743 0.081808 0.727122 0.041 Uiso 0.5 1 calc R U P A 1
H00Q H 0.467414 0.005548 0.661199 0.041 Uiso 0.5 1 calc R U P A 1
H00R H 0.372739 0.000190 0.685252 0.041 Uiso 0.5 1 calc R U P A 1
C00V C 0.15955(10) 0.35711(11) 0.24325(8) 0.0238(3) Uani 1 1 d . . . . .
H00W H 0.165465 0.429784 0.257978 0.036 Uiso 0.5 1 calc R U P B 1
H00X H 0.101276 0.344107 0.217720 0.036 Uiso 0.5 1 calc R U P B 1
H00Y H 0.200359 0.340060 0.206430 0.036 Uiso 0.5 1 calc R U P B 1
C00W C 0.43434(9) 0.11662(11) 0.50748(9) 0.0292(3) Uani 1 1 d . . . . .
H00Z H 0.417971 0.047996 0.487239 0.044 Uiso 1 1 calc R U . . .
H H 0.496635 0.120304 0.520087 0.044 Uiso 1 1 calc R U . . .
HA H 0.414995 0.168161 0.467178 0.044 Uiso 1 1 calc R U . . .
C00X C 0.23396(10) 0.15265(10) 0.31090(8) 0.0249(3) Uani 1 1 d . . . . .
H00 H 0.287458 0.167616 0.289609 0.037 Uiso 1 1 calc R U . . .
HB H 0.195711 0.114104 0.271577 0.037 Uiso 1 1 calc R U . . .
HC H 0.246178 0.111676 0.359319 0.037 Uiso 1 1 calc R U . . .
C00Y C 0.40786(9) 0.34775(12) 0.27684(7) 0.0251(3) Uani 1 1 d . . . . .
H1 H 0.348321 0.344194 0.252117 0.038 Uiso 1 1 calc R U . . .
HD H 0.438196 0.285545 0.263902 0.038 Uiso 1 1 calc R U . . .
HE H 0.435458 0.408143 0.256923 0.038 Uiso 1 1 calc R U . . .
C00Z C 0.07611(9) 0.58967(11) 0.36483(8) 0.0251(3) Uani 1 1 d . . . . .
H3 H 0.089214 0.662616 0.374022 0.038 Uiso 1 1 calc R U . . .
HF H 0.015598 0.577423 0.369151 0.038 Uiso 1 1 calc R U . . .
HG H 0.088120 0.570415 0.311711 0.038 Uiso 1 1 calc R U . . .
C010 C 0.13986(11) -0.08743(11) 0.44140(8) 0.0318(3) Uani 1 1 d . . . . .
H01A H 0.123107 -0.152589 0.463791 0.048 Uiso 1 1 calc R U . . .
H01B H 0.160982 -0.100385 0.390629 0.048 Uiso 1 1 calc R U . . .
H01C H 0.090278 -0.041540 0.433103 0.048 Uiso 1 1 calc R U . . .
C011 C 0.16642(10) 0.29460(11) 0.74193(9) 0.0303(3) Uani 1 1 d . . . . .
H01D H 0.142278 0.317329 0.688866 0.045 Uiso 1 1 calc R U . . .
H01E H 0.195135 0.352484 0.771005 0.045 Uiso 1 1 calc R U . . .
H01F H 0.120472 0.269164 0.770411 0.045 Uiso 1 1 calc R U . . .
C012 C 0.28602(10) -0.11183(11) 0.51565(9) 0.0268(3) Uani 1 1 d . . . . .
H01G H 0.331960 -0.079113 0.551199 0.040 Uiso 1 1 calc R U . . .
H01H H 0.307145 -0.130085 0.465799 0.040 Uiso 1 1 calc R U . . .
H01I H 0.267062 -0.174066 0.540712 0.040 Uiso 1 1 calc R U . . .
C013 C 0.27298(11) 0.17667(12) 0.81765(8) 0.0311(3) Uani 1 1 d . . . . .
H01J H 0.228813 0.154604 0.849564 0.047 Uiso 1 1 calc R U . . .
H01K H 0.304256 0.235209 0.843373 0.047 Uiso 1 1 calc R U . . .
H01L H 0.312716 0.119840 0.812823 0.047 Uiso 1 1 calc R U . . .
H00T H 0.480(3) 0.049(4) 0.692(3) 0.060(13) Uiso 0.5 1 d . . P C 2
H00U H 0.405(3) -0.024(3) 0.660(2) 0.045(11) Uiso 0.5 1 d . . P D 2
H00V H 0.397(3) 0.056(4) 0.728(3) 0.064(14) Uiso 0.5 1 d . . P E 2
HH H 0.205(2) 0.394(3) 0.231(2) 0.035(10) Uiso 0.5 1 d . . P F 2
HI H 0.125(3) 0.418(3) 0.253(2) 0.049(12) Uiso 0.5 1 d . . P G 2
HJ H 0.127(3) 0.321(3) 0.203(2) 0.041(11) Uiso 0.5 1 d . . P H 2

loop_
_atom_site_aniso_label
_atom_site_aniso_U_11
_atom_site_aniso_U_22
_atom_site_aniso_U_33
_atom_site_aniso_U_23
_atom_site_aniso_U_13
_atom_site_aniso_U_12
Fe1 0.01380(8) 0.01189(8) 0.01382(8) 0.00381(6) 0.00233(6) 0.00101(6)
Si1 0.01083(14) 0.01297(15) 0.02489(17) 0.00664(12) 0.00310(12) 0.00099(12)
Si2 0.01838(16) 0.01302(15) 0.01420(14) -0.00093(12) -0.00300(12) -0.00378(12)
N2 0.0123(4) 0.0099(4) 0.0122(4) 0.0006(3) 0.0001(3) -0.0025(3)
N1 0.0113(4) 0.0107(4) 0.0137(4) 0.0023(3) 0.0026(3) -0.0011(3)
C8 0.0132(5) 0.0120(5) 0.0079(4) 0.0012(4) -0.0013(4) -0.0028(4)
C7 0.0110(5) 0.0103(5) 0.0134(5) 0.0025(4) 0.0009(4) -0.0005(4)
C008 0.0126(5) 0.0157(5) 0.0100(5) 0.0023(4) -0.0006(4) -0.0020(4)
C009 0.0155(5) 0.0119(5) 0.0152(5) 0.0011(4) -0.0007(4) -0.0003(4)
C00A 0.0137(5) 0.0132(5) 0.0127(5) 0.0013(4) -0.0010(4) -0.0014(4)
C00B 0.0136(5) 0.0126(5) 0.0150(5) 0.0008(4) 0.0022(4) -0.0007(4)
C00C 0.0143(5) 0.0200(6) 0.0181(5) 0.0049(5) 0.0005(4) -0.0059(5)
C00D 0.0234(6) 0.0160(5) 0.0149(5) -0.0032(4) 0.0054(4) -0.0044(5)
C2 0.0158(5) 0.0138(5) 0.0193(5) 0.0030(4) 0.0007(4) -0.0049(4)
C3 0.0205(6) 0.0138(5) 0.0152(5) 0.0005(4) -0.0003(4) -0.0015(5)
C00G 0.0126(5) 0.0143(5) 0.0205(5) -0.0003(4) -0.0001(4) 0.0003(4)
C00H 0.0199(6) 0.0141(5) 0.0232(6) 0.0004(5) -0.0009(5) -0.0064(5)
C1 0.0124(5) 0.0179(6) 0.0303(7) 0.0067(5) -0.0029(5) -0.0039(5)
C00J 0.0146(5) 0.0186(6) 0.0145(5) 0.0007(4) 0.0032(4) -0.0006(4)
C00K 0.0195(6) 0.0212(6) 0.0190(5) 0.0018(5) 0.0074(5) -0.0025(5)
C5 0.0143(6) 0.0179(6) 0.0351(7) 0.0057(5) 0.0023(5) -0.0053(5)
C6 0.0128(5) 0.0237(6) 0.0300(7) 0.0095(5) 0.0046(5) 0.0027(5)
C00N 0.0203(6) 0.0116(5) 0.0185(5) 0.0010(4) -0.0011(4) -0.0011(4)
C00O 0.0219(6) 0.0135(5) 0.0209(6) 0.0033(4) -0.0013(5) -0.0071(5)
C00P 0.0185(6) 0.0222(6) 0.0265(6) 0.0045(5) 0.0063(5) -0.0084(5)
C00Q 0.0155(6) 0.0320(7) 0.0185(6) 0.0017(5) 0.0039(4) 0.0033(5)
C00R 0.0185(6) 0.0269(7) 0.0231(6) 0.0003(5) 0.0027(5) 0.0033(5)
C00S 0.0301(7) 0.0127(5) 0.0160(5) -0.0020(4) 0.0024(5) -0.0012(5)
C4 0.0195(6) 0.0248(7) 0.0275(7) -0.0006(5) -0.0044(5) -0.0099(5)
C00U 0.0192(6) 0.0216(7) 0.0388(8) 0.0138(6) -0.0050(6) -0.0015(5)
C00V 0.0300(7) 0.0217(6) 0.0172(6) 0.0011(5) -0.0070(5) -0.0021(6)
C00W 0.0253(7) 0.0214(6) 0.0450(8) 0.0093(6) 0.0198(6) 0.0089(6)
C00X 0.0393(8) 0.0162(6) 0.0182(6) -0.0028(5) -0.0005(5) 0.0001(6)
C00Y 0.0233(6) 0.0354(8) 0.0170(6) -0.0048(5) 0.0034(5) 0.0008(6)
C00Z 0.0192(6) 0.0280(7) 0.0262(6) 0.0019(5) -0.0043(5) 0.0050(5)
C010 0.0478(9) 0.0233(7) 0.0217(6) -0.0076(5) -0.0059(6) -0.0025(6)
C011 0.0389(8) 0.0209(7) 0.0332(7) -0.0066(6) 0.0129(6) 0.0016(6)
C012 0.0346(8) 0.0182(6) 0.0293(7) -0.0035(5) 0.0100(6) 0.0035(6)
C013 0.0443(9) 0.0287(7) 0.0182(6) -0.0034(5) -0.0035(6) -0.0078(7)

loop_
_atom_type_symbol
_atom_type_description
_atom_type_scat_dispersion_real
_atom_type_scat_dispersion_imag
_atom_type_scat_source
C C 0.0033 0.0016 'International Tables Vol C Tables 4.2.6.8 and 6.1.1.4'
H H 0.0000 0.0000 'International Tables Vol C Tables 4.2.6.8 and 6.1.1.4'
Fe Fe 0.3463 0.8444 'International Tables Vol C Tables 4.2.6.8 and 6.1.1.4'
N N 0.0061 0.0033 'International Tables Vol C Tables 4.2.6.8 and 6.1.1.4'
Si Si 0.0817 0.0704 'International Tables Vol C Tables 4.2.6.8 and 6.1.1.4'

loop_
_geom_angle_atom_site_label_1
_geom_angle_atom_site_label_2
_geom_angle_atom_site_label_3
_geom_angle
_geom_angle_site_symmetry_1
_geom_angle_site_symmetry_3
_geom_angle_publ_flag
N1 Fe1 N2 143.61(4) . . ?
N1 Si1 C1 106.44(5) . . ?
N1 Si1 C00U 114.23(6) . . ?
N1 Si1 C00W 111.46(6) . . ?
C00U Si1 C1 107.72(6) . . ?
C00W Si1 C1 105.88(6) . . ?
C00W Si1 C00U 110.60(7) . . ?
N2 Si2 C4 105.19(5) . . ?
N2 Si2 C00V 113.03(6) . . ?
N2 Si2 C00X 112.89(6) . . ?
C00V Si2 C4 107.88(7) . . ?
C00X Si2 C4 106.86(7) . . ?
C00X Si2 C00V 110.53(6) . . ?
Si2 N2 Fe1 114.93(5) . . ?
C8 N2 Fe1 122.52(7) . . ?
C8 N2 Si2 122.32(7) . . ?
Si1 N1 Fe1 114.54(5) . . ?
C7 N1 Fe1 121.67(7) . . ?
C7 N1 Si1 122.93(8) . . ?
N2 C8 C008 121.03(10) . . ?
C00A C8 N2 120.20(10) . . ?
C00A C8 C008 118.74(10) . . ?
C009 C7 N1 120.88(10) . . ?
C009 C7 C00B 118.83(10) . . ?
C00B C7 N1 120.25(10) . . ?
C8 C008 C00J 121.37(10) . . ?
C00C C008 C8 119.33(11) . . ?
C00C C008 C00J 119.25(10) . . ?
C7 C009 C00S 120.70(10) . . ?
C00H C009 C7 119.35(11) . . ?
C00H C009 C00S 119.92(11) . . ?
C8 C00A C00G 122.16(10) . . ?
C00N C00A C8 119.63(11) . . ?
C00N C00A C00G 118.22(11) . . ?
C7 C00B C00D 121.84(10) . . ?
C00K C00B C7 119.64(11) . . ?
C00K C00B C00D 118.51(10) . . ?
C008 C00C H00C 119.3 . . ?
C00O C00C C008 121.47(11) . . ?
C00O C00C H00C 119.3 . . ?
C00B C00D H00D 107.4 . . ?
C00B C00D C011 112.95(11) . . ?
C00B C00D C013 111.38(11) . . ?
C011 C00D H00D 107.4 . . ?
C011 C00D C013 109.92(11) . . ?
C013 C00D H00D 107.4 . . ?
C3 C2 H2 117.1 . . ?
C3 C2 C1 125.77(11) . . ?
C1 C2 H2 117.1 . . ?
C2 C3 H3A 120.0 . . ?
C2 C3 H3B 120.0 . . ?
H3A C3 H3B 120.0 . . ?
C00A C00G H00G 107.8 . . ?
C00A C00G C00R 111.84(10) . . ?
C00A C00G C00Z 111.74(10) . . ?
C00R C00G H00G 107.8 . . ?
C00R C00G C00Z 109.65(10) . . ?
C00Z C00G H00G 107.8 . . ?
C009 C00H H00H 119.3 . . ?
C00P C00H C009 121.44(11) . . ?
C00P C00H H00H 119.3 . . ?
Si1 C1 H1A 109.7 . . ?
Si1 C1 H1B 109.7 . . ?
C2 C1 Si1 110.03(8) . . ?
C2 C1 H1A 109.7 . . ?
C2 C1 H1B 109.7 . . ?
H1A C1 H1B 108.2 . . ?
C008 C00J H00J 107.7 . . ?
C008 C00J C00Q 114.13(10) . . ?
C008 C00J C00Y 110.20(10) . . ?
C00Q C00J H00J 107.7 . . ?
C00Y C00J H00J 107.7 . . ?
C00Y C00J C00Q 109.11(10) . . ?
C00B C00K H00K 119.3 . . ?
C00P C00K C00B 121.35(11) . . ?
C00P C00K H00K 119.3 . . ?
C6 C5 H5 117.2 . . ?
C6 C5 C4 125.67(13) . . ?
C4 C5 H5 117.2 . . ?
C5 C6 H6A 120.0 . . ?
C5 C6 H6B 120.0 . . ?
H6A C6 H6B 120.0 . . ?
C00A C00N H00N 119.5 . . ?
C00O C00N C00A 121.08(11) . . ?
C00O C00N H00N 119.5 . . ?
C00C C00O C00N 119.55(11) . . ?
C00C C00O H00O 120.2 . . ?
C00N C00O H00O 120.2 . . ?
C00H C00P H00P 120.3 . . ?
C00K C00P C00H 119.34(11) . . ?
C00K C00P H00P 120.3 . . ?
C00J C00Q H00A 109.5 . . ?
C00J C00Q H00B 109.5 . . ?
C00J C00Q H00E 109.5 . . ?
H00A C00Q H00B 109.5 . . ?
H00A C00Q H00E 109.5 . . ?
H00B C00Q H00E 109.5 . . ?
C00G C00R H00F 109.5 . . ?
C00G C00R H00I 109.5 . . ?
C00G C00R H00L 109.5 . . ?
H00F C00R H00I 109.5 . . ?
H00F C00R H00L 109.5 . . ?
H00I C00R H00L 109.5 . . ?
C009 C00S H00S 107.5 . . ?
C009 C00S C010 114.01(12) . . ?
C009 C00S C012 110.64(10) . . ?
C010 C00S H00S 107.5 . . ?
C010 C00S C012 109.29(11) . . ?
C012 C00S H00S 107.5 . . ?
Si2 C4 H4A 109.5 . . ?
Si2 C4 H4B 109.5 . . ?
C5 C4 Si2 110.79(9) . . ?
C5 C4 H4A 109.5 . . ?
C5 C4 H4B 109.5 . . ?
H4A C4 H4B 108.1 . . ?
Si1 C00U H00M 109.5 . . ?
Si1 C00U H00Q 109.5 . . ?
Si1 C00U H00R 109.5 . . ?
Si1 C00U H00T 111(3) . . ?
Si1 C00U H00U 112(2) . . ?
Si1 C00U H00V 115(3) . . ?
H00M C00U H00Q 109.5 . . ?
H00M C00U H00R 109.5 . . ?
H00Q C00U H00R 109.5 . . ?
H00T C00U H00U 109(3) . . ?
H00T C00U H00V 104(4) . . ?
H00U C00U H00V 106(3) . . ?
Si2 C00V H00W 109.5 . . ?
Si2 C00V H00X 109.5 . . ?
Si2 C00V H00Y 109.5 . . ?
Si2 C00V HH 115(2) . . ?
Si2 C00V HI 112(2) . . ?
Si2 C00V HJ 110(2) . . ?
H00W C00V H00X 109.5 . . ?
H00W C00V H00Y 109.5 . . ?
H00X C00V H00Y 109.5 . . ?
HH C00V HI 95(3) . . ?
HH C00V HJ 118(3) . . ?
HI C00V HJ 105(3) . . ?
Si1 C00W H00Z 109.5 . . ?
Si1 C00W H 109.5 . . ?
Si1 C00W HA 109.5 . . ?
H00Z C00W H 109.5 . . ?
H00Z C00W HA 109.5 . . ?
H C00W HA 109.5 . . ?
Si2 C00X H00 109.5 . . ?
Si2 C00X HB 109.5 . . ?
Si2 C00X HC 109.5 . . ?
H00 C00X HB 109.5 . . ?
H00 C00X HC 109.5 . . ?
HB C00X HC 109.5 . . ?
C00J C00Y H1 109.5 . . ?
C00J C00Y HD 109.5 . . ?
C00J C00Y HE 109.5 . . ?
H1 C00Y HD 109.5 . . ?
H1 C00Y HE 109.5 . . ?
HD C00Y HE 109.5 . . ?
C00G C00Z H3 109.5 . . ?
C00G C00Z HF 109.5 . . ?
C00G C00Z HG 109.5 . . ?
H3 C00Z HF 109.5 . . ?
H3 C00Z HG 109.5 . . ?
HF C00Z HG 109.5 . . ?
C00S C010 H01A 109.5 . . ?
C00S C010 H01B 109.5 . . ?
C00S C010 H01C 109.5 . . ?
H01A C010 H01B 109.5 . . ?
H01A C010 H01C 109.5 . . ?
H01B C010 H01C 109.5 . . ?
C00D C011 H01D 109.5 . . ?
C00D C011 H01E 109.5 . . ?
C00D C011 H01F 109.5 . . ?
H01D C011 H01E 109.5 . . ?
H01D C011 H01F 109.5 . . ?
H01E C011 H01F 109.5 . . ?
C00S C012 H01G 109.5 . . ?
C00S C012 H01H 109.5 . . ?
C00S C012 H01I 109.5 . . ?
H01G C012 H01H 109.5 . . ?
H01G C012 H01I 109.5 . . ?
H01H C012 H01I 109.5 . . ?
C00D C013 H01J 109.5 . . ?
C00D C013 H01K 109.5 . . ?
C00D C013 H01L 109.5 . . ?
H01J C013 H01K 109.5 . . ?
H01J C013 H01L 109.5 . . ?
H01K C013 H01L 109.5 . . ?

loop_
_geom_bond_atom_site_label_1
_geom_bond_atom_site_label_2
_geom_bond_distance
_geom_bond_site_symmetry_2
_geom_bond_publ_flag
Fe1 N2 1.9546(9) . ?
Fe1 N1 1.9544(9) . ?
Si1 N1 1.7143(10) . ?
Si1 C1 1.9072(13) . ?
Si1 C00U 1.8684(14) . ?
Si1 C00W 1.8671(14) . ?
Si2 N2 1.7157(10) . ?
Si2 C4 1.9098(14) . ?
Si2 C00V 1.8702(13) . ?
Si2 C00X 1.8685(14) . ?
N2 C8 1.4206(14) . ?
N1 C7 1.4241(14) . ?
C8 C008 1.4215(15) . ?
C8 C00A 1.4177(16) . ?
C7 C009 1.4176(16) . ?
C7 C00B 1.4179(15) . ?
C008 C00C 1.3936(16) . ?
C008 C00J 1.5184(16) . ?
C009 C00H 1.3962(17) . ?
C009 C00S 1.5184(16) . ?
C00A C00G 1.5241(16) . ?
C00A C00N 1.3964(16) . ?
C00B C00D 1.5153(16) . ?
C00B C00K 1.3946(16) . ?
C00C H00C 0.9500 . ?
C00C C00O 1.3825(18) . ?
C00D H00D 1.0000 . ?
C00D C011 1.5279(19) . ?
C00D C013 1.5349(18) . ?
C2 H2 0.9500 . ?
C2 C3 1.3418(17) . ?
C2 C1 1.4855(17) . ?
C3 H3A 0.9500 . ?
C3 H3B 0.9500 . ?
C00G H00G 1.0000 . ?
C00G C00R 1.5290(17) . ?
C00G C00Z 1.5375(17) . ?
C00H H00H 0.9500 . ?
C00H C00P 1.3866(18) . ?
C1 H1A 0.9900 . ?
C1 H1B 0.9900 . ?
C00J H00J 1.0000 . ?
C00J C00Q 1.5354(17) . ?
C00J C00Y 1.5351(16) . ?
C00K H00K 0.9500 . ?
C00K C00P 1.3810(18) . ?
C5 H5 0.9500 . ?
C5 C6 1.343(2) . ?
C5 C4 1.4857(19) . ?
C6 H6A 0.9500 . ?
C6 H6B 0.9500 . ?
C00N H00N 0.9500 . ?
C00N C00O 1.3842(18) . ?
C00O H00O 0.9500 . ?
C00P H00P 0.9500 . ?
C00Q H00A 0.9800 . ?
C00Q H00B 0.9800 . ?
C00Q H00E 0.9800 . ?
C00R H00F 0.9800 . ?
C00R H00I 0.9800 . ?
C00R H00L 0.9800 . ?
C00S H00S 1.0000 . ?
C00S C010 1.5342(19) . ?
C00S C012 1.5359(19) . ?
C4 H4A 0.9900 . ?
C4 H4B 0.9900 . ?
C00U H00M 0.9800 . ?
C00U H00Q 0.9800 . ?
C00U H00R 0.9800 . ?
C00U H00T 0.94(5) . ?
C00U H00U 0.98(4) . ?
C00U H00V 0.98(5) . ?
C00V H00W 0.9800 . ?
C00V H00X 0.9800 . ?
C00V H00Y 0.9800 . ?
C00V HH 0.91(4) . ?
C00V HI 0.99(4) . ?
C00V HJ 0.93(4) . ?
C00W H00Z 0.9800 . ?
C00W H 0.9800 . ?
C00W HA 0.9800 . ?
C00X H00 0.9800 . ?
C00X HB 0.9800 . ?
C00X HC 0.9800 . ?
C00Y H1 0.9800 . ?
C00Y HD 0.9800 . ?
C00Y HE 0.9800 . ?
C00Z H3 0.9800 . ?
C00Z HF 0.9800 . ?
C00Z HG 0.9800 . ?
C010 H01A 0.9800 . ?
C010 H01B 0.9800 . ?
C010 H01C 0.9800 . ?
C011 H01D 0.9800 . ?
C011 H01E 0.9800 . ?
C011 H01F 0.9800 . ?
C012 H01G 0.9800 . ?
C012 H01H 0.9800 . ?
C012 H01I 0.9800 . ?
C013 H01J 0.9800 . ?
C013 H01K 0.9800 . ?
C013 H01L 0.9800 . ?

loop_
_geom_torsion_atom_site_label_1
_geom_torsion_atom_site_label_2
_geom_torsion_atom_site_label_3
_geom_torsion_atom_site_label_4
_geom_torsion
_geom_torsion_site_symmetry_1
_geom_torsion_site_symmetry_2
_geom_torsion_site_symmetry_3
_geom_torsion_site_symmetry_4
_geom_torsion_publ_flag
Fe1 N2 C8 C008 94.70(11) . . . . ?
Fe1 N2 C8 C00A -83.36(12) . . . . ?
Fe1 N1 C7 C009 94.83(11) . . . . ?
Fe1 N1 C7 C00B -83.04(12) . . . . ?
Si1 N1 C7 C009 -96.41(12) . . . . ?
Si1 N1 C7 C00B 85.73(12) . . . . ?
Si2 N2 C8 C008 -91.19(11) . . . . ?
Si2 N2 C8 C00A 90.74(11) . . . . ?
N2 C8 C008 C00C -173.96(10) . . . . ?
N2 C8 C008 C00J 8.70(15) . . . . ?
N2 C8 C00A C00G -6.55(16) . . . . ?
N2 C8 C00A C00N 173.46(10) . . . . ?
N1 C7 C009 C00H -175.60(10) . . . . ?
N1 C7 C009 C00S 6.33(16) . . . . ?
N1 C7 C00B C00D -5.13(17) . . . . ?
N1 C7 C00B C00K 175.90(11) . . . . ?
C8 C008 C00C C00O -0.39(17) . . . . ?
C8 C008 C00J C00Q -139.05(11) . . . . ?
C8 C008 C00J C00Y 97.78(12) . . . . ?
C8 C00A C00G C00R 113.06(12) . . . . ?
C8 C00A C00G C00Z -123.59(12) . . . . ?
C8 C00A C00N C00O 1.44(17) . . . . ?
C7 C009 C00H C00P -0.97(18) . . . . ?
C7 C009 C00S C010 -146.16(12) . . . . ?
C7 C009 C00S C012 90.18(13) . . . . ?
C7 C00B C00D C011 113.63(13) . . . . ?
C7 C00B C00D C013 -122.10(13) . . . . ?
C7 C00B C00K C00P 0.39(19) . . . . ?
C008 C8 C00A C00G 175.34(10) . . . . ?
C008 C8 C00A C00N -4.65(16) . . . . ?
C008 C00C C00O C00N -2.89(18) . . . . ?
C009 C7 C00B C00D 176.96(11) . . . . ?
C009 C7 C00B C00K -2.01(17) . . . . ?
C009 C00H C00P C00K -0.7(2) . . . . ?
C00A C8 C008 C00C 4.13(16) . . . . ?
C00A C8 C008 C00J -173.20(10) . . . . ?
C00A C00N C00O C00C 2.36(18) . . . . ?
C00B C7 C009 C00H 2.29(16) . . . . ?
C00B C7 C009 C00S -175.78(11) . . . . ?
C00B C00K C00P C00H 1.0(2) . . . . ?
C00C C008 C00J C00Q 43.61(14) . . . . ?
C00C C008 C00J C00Y -79.56(13) . . . . ?
C00D C00B C00K C00P -178.62(12) . . . . ?
C3 C2 C1 Si1 95.18(14) . . . . ?
C00G C00A C00N C00O -178.55(11) . . . . ?
C00H C009 C00S C010 35.78(16) . . . . ?
C00H C009 C00S C012 -87.88(14) . . . . ?
C1 Si1 N1 Fe1 47.36(7) . . . . ?
C1 Si1 N1 C7 -122.14(9) . . . . ?
C00J C008 C00C C00O 177.00(11) . . . . ?
C00K C00B C00D C011 -67.38(15) . . . . ?
C00K C00B C00D C013 56.89(15) . . . . ?
C6 C5 C4 Si2 92.73(15) . . . . ?
C00N C00A C00G C00R -66.96(14) . . . . ?
C00N C00A C00G C00Z 56.40(14) . . . . ?
C00S C009 C00H C00P 177.11(12) . . . . ?
C4 Si2 N2 Fe1 47.16(7) . . . . ?
C4 Si2 N2 C8 -127.36(9) . . . . ?
C00U Si1 N1 Fe1 166.10(7) . . . . ?
C00U Si1 N1 C7 -3.40(12) . . . . ?
C00V Si2 N2 Fe1 164.61(6) . . . . ?
C00V Si2 N2 C8 -9.91(11) . . . . ?
C00W Si1 N1 Fe1 -67.64(7) . . . . ?
C00W Si1 N1 C7 122.86(9) . . . . ?
C00X Si2 N2 Fe1 -69.00(7) . . . . ?
C00X Si2 N2 C8 116.48(10) . . . . ?
